data_1562704
loop_
_publ_author_name
'Raw, Adam D.'
'Ibers, James A.'
'Poeppelmeier, Kenneth R.'

_publ_section_title
;
 Improved synthesis and characterization of the copper Lyonsite-type
 compound Cu4&#x2212;xMo3O12
;
_journal_name_full 'Journal of Solid State Chemistry'
_journal_page_first 165
_journal_page_last 169
_journal_paper_doi 10.1016/j.jssc.2013.01.017
_journal_volume 200
_journal_year 2013
_chemical_formula_moiety 'Cu3.8(2) Mo3 O12'
_chemical_formula_sum 'Cu3.83 Mo3 O12'
_chemical_formula_weight 723.34
_chemical_name_common 'copper molybdate lyonsite'
_space_group_IT_number 19
_space_group_name_Hall 'P 2ac 2ab'
_space_group_name_H-M_alt 'P 21 21 21'
_symmetry_cell_setting orthorhombic
_symmetry_space_group_name_H-M 'P 21 21 21'
_atom_sites_solution_primary direct
_atom_sites_solution_secondary difmap
_audit_creation_method SHELXL-97
_cell_angle_alpha 90.00
_cell_angle_beta 90.00
_cell_angle_gamma 90.00
_cell_formula_units_Z 4
_cell_length_a 4.99720(10)
_cell_length_b 11.0259(3)
_cell_length_c 17.4912(5)
_cell_measurement_reflns_used 24943
_cell_measurement_temperature 100(2)
_cell_measurement_theta_max 40.99
_cell_measurement_theta_min 3.7
_cell_volume 963.74(4)
_computing_cell_refinement 'SAINT V7.23A (Bruker, 2005)'
_computing_data_collection 'APEX2 V2.1-4 (Bruker, 2007)'
_computing_data_reduction 'Bruker SAINT'
_computing_molecular_graphics 'CrystalMaker (Palmer, 2009)'
_computing_publication_material 'SHELXTL-97 (Sheldrick, 2008)'
_computing_structure_refinement 'SHELXL-97 (Sheldrick, 2008)'
_computing_structure_solution 'SHELXS-97 (Sheldrick, 2008)'
_diffrn_ambient_temperature 100(2)
_diffrn_detector_area_resol_mean 8
_diffrn_measured_fraction_theta_full 0.944
_diffrn_measured_fraction_theta_max 0.944
_diffrn_measurement_device_type 'Bruker SMART APEX CCD area detector'
_diffrn_measurement_method '\w and \f scans'
_diffrn_radiation_monochromator graphite
_diffrn_radiation_source 'fine-focus sealed tube'
_diffrn_radiation_type MoK\a
_diffrn_radiation_wavelength 0.71073
_diffrn_reflns_av_R_equivalents 0.0224
_diffrn_reflns_av_sigmaI/netI 0.0188
_diffrn_reflns_limit_h_max 8
_diffrn_reflns_limit_h_min -9
_diffrn_reflns_limit_k_max 19
_diffrn_reflns_limit_k_min -19
_diffrn_reflns_limit_l_max 32
_diffrn_reflns_limit_l_min -31
_diffrn_reflns_number 24943
_diffrn_reflns_theta_full 40.99
_diffrn_reflns_theta_max 40.99
_diffrn_reflns_theta_min 2.18
_exptl_absorpt_coefficient_mu 12.137
_exptl_absorpt_correction_T_max 0.4114
_exptl_absorpt_correction_T_min 0.2739
_exptl_absorpt_correction_type numerical
_exptl_absorpt_process_details 'face indexed, SADABS (Sheldrick, 2008b)'
_exptl_crystal_colour black
_exptl_crystal_density_diffrn 4.985
_exptl_crystal_density_method 'not measured'
_exptl_crystal_description 'rectangular block'
_exptl_crystal_F_000 1333
_exptl_crystal_size_max 0.14
_exptl_crystal_size_mid 0.11
_exptl_crystal_size_min 0.09
_refine_diff_density_max 2.756
_refine_diff_density_min -2.545
_refine_diff_density_rms 0.208
_refine_ls_abs_structure_details 'Flack H D (1983), Acta Cryst. A39, 876-881'
_refine_ls_abs_structure_Flack 0.00(16)
_refine_ls_extinction_coef 0.0030(3)
_refine_ls_extinction_expression Fc^*^=kFc[1+0.001xFc^2^\l^3^/sin(2\q)]^-1/4^
_refine_ls_extinction_method SHELXL
_refine_ls_goodness_of_fit_ref 1.499
_refine_ls_matrix_type full
_refine_ls_number_parameters 185
_refine_ls_number_reflns 5913
_refine_ls_number_restraints 1
_refine_ls_restrained_S_all 2.336
_refine_ls_R_factor_all 0.0204
_refine_ls_R_factor_gt 0.0198
_refine_ls_shift/su_max 0.002
_refine_ls_shift/su_mean 0.000
_refine_ls_structure_factor_coef Fsqd
_refine_ls_weighting_details
; calc 
 [1.00000+0.00000exp(0.00(sin\q/\l)^2^)]/ 
   [\s^2^(Fo^2^)+0.0000+0.0000*P+(0.0203P)^2^+0.0000sin\q/\l] 
 where P = 1.00000Fo^2^ + 0.00000Fc^2^ 
;
_refine_ls_weighting_scheme calc
_refine_ls_wR_factor_gt 0.0502
_refine_ls_wR_factor_ref 0.0504
_reflns_number_gt 5824
_reflns_number_total 5913
_reflns_threshold_expression >2sigma(I)
_cod_data_source_file JSSC-2013-200-165.cif
_cod_data_source_block 1
_cod_original_sg_symbol_H-M P2(1)2(1)2(1)
_cod_database_code 1562704

loop_
_symmetry_equiv_pos_as_xyz
'x, y, z'
'-x+1/2, -y, z+1/2'
'-x, y+1/2, -z+1/2'
'x+1/2, -y+1/2, -z'

loop_
_atom_site_label
_atom_site_type_symbol
_atom_site_fract_x
_atom_site_fract_y
_atom_site_fract_z
_atom_site_U_iso_or_equiv
_atom_site_adp_type
_atom_site_occupancy
_atom_site_symmetry_multiplicity
_atom_site_calc_flag
_atom_site_refinement_flags
_atom_site_disorder_assembly
_atom_site_disorder_group
Cu1 Cu 0.24179(8) 0.44839(3) 0.269132(19) 0.00612(6) Uani 1 1 d . . .
Cu2 Cu 0.23223(8) 0.09626(3) 0.28079(2) 0.00694(6) Uani 1 1 d . . .
Cu3 Cu 0.21778(8) 0.26631(4) 0.43340(2) 0.01082(7) Uani 1 1 d . . .
Mo1 Mo 0.74157(5) 0.26839(2) 0.194182(14) 0.00682(5) Uani 1 1 d . . .
Mo2 Mo 0.21923(5) 0.01158(3) 0.604101(13) 0.00950(5) Uani 1 1 d . . .
Mo3 Mo 0.29510(5) 0.54674(2) 0.091409(14) 0.00860(5) Uani 1 1 d . . .
O1 O 0.4127(5) 0.1325(2) 0.37730(14) 0.0101(4) Uani 1 1 d . . .
O2 O 0.0779(5) 0.5153(2) 0.17368(13) 0.0085(3) Uani 1 1 d . . .
O3 O 0.4304(5) 0.4062(3) 0.36283(15) 0.0120(4) Uani 1 1 d . . .
O4 O 0.0641(5) 0.0317(2) 0.18453(13) 0.0086(3) Uani 1 1 d . . .
O5 O 0.1019(5) 0.6383(3) 0.03127(15) 0.0142(4) Uani 1 1 d . . .
O6 O 0.0093(5) 0.2740(2) 0.26036(15) 0.0120(4) Uani 1 1 d . . .
O8 O 0.3667(5) 0.4114(3) 0.04565(15) 0.0137(4) Uani 1 1 d . . .
O9 O 0.5432(5) 0.4031(2) 0.20463(14) 0.0092(4) Uani 1 1 d . . .
O12 O 0.1379(5) 0.7605(2) 0.39846(16) 0.0145(4) Uani 1 1 d . . .
O11 O 0.3666(6) 0.1154(3) 0.05039(15) 0.0184(5) Uani 1 1 d . . .
O7 O 0.4126(5) 0.1083(3) 0.54864(15) 0.0143(4) Uani 1 1 d . . .
O10 O 0.5340(5) 0.1403(2) 0.21532(14) 0.0094(4) Uani 1 1 d . . .
Cu4A Cu 0.3749(7) 0.26103(14) 0.00472(8) 0.0526(17) Uani 0.470(7) 1 d P . .
Cu4B Cu 0.1238(7) 0.25497(15) 0.00189(10) 0.0358(15) Uani 0.345(6) 1 d P . .

loop_
_atom_site_aniso_label
_atom_site_aniso_U_11
_atom_site_aniso_U_22
_atom_site_aniso_U_33
_atom_site_aniso_U_23
_atom_site_aniso_U_13
_atom_site_aniso_U_12
Cu1 0.00499(13) 0.00761(12) 0.00576(12) 0.00003(9) -0.00005(11) 0.00042(11)
Cu2 0.00528(14) 0.00925(13) 0.00630(12) 0.00077(10) 0.00004(12) -0.00082(11)
Cu3 0.00992(15) 0.01018(14) 0.01237(15) -0.00237(11) 0.00241(13) 0.00039(14)
Mo1 0.00496(9) 0.00652(8) 0.00898(9) 0.00034(6) 0.00016(7) -0.00001(7)
Mo2 0.00510(9) 0.01749(11) 0.00589(8) 0.00068(7) -0.00010(7) -0.00018(8)
Mo3 0.00567(10) 0.01417(10) 0.00597(8) 0.00118(7) 0.00025(7) -0.00040(7)
O1 0.0090(8) 0.0127(9) 0.0087(9) -0.0025(7) -0.0001(7) -0.0003(7)
O2 0.0070(8) 0.0119(9) 0.0067(8) 0.0001(7) 0.0003(7) 0.0007(7)
O3 0.0071(9) 0.0184(11) 0.0105(9) 0.0042(8) -0.0015(8) -0.0010(8)
O4 0.0073(8) 0.0118(9) 0.0067(8) -0.0002(7) 0.0008(7) -0.0021(7)
O5 0.0092(10) 0.0229(12) 0.0105(9) 0.0046(9) 0.0004(8) -0.0002(8)
O6 0.0085(8) 0.0101(9) 0.0175(11) 0.0002(8) -0.0039(8) 0.0000(8)
O8 0.0117(10) 0.0200(11) 0.0094(9) -0.0017(8) 0.0007(8) 0.0011(8)
O9 0.0074(9) 0.0097(9) 0.0106(9) 0.0001(7) 0.0010(7) 0.0009(7)
O12 0.0155(10) 0.0105(9) 0.0173(11) -0.0010(8) 0.0082(9) -0.0011(8)
O11 0.0137(11) 0.0329(15) 0.0088(9) 0.0018(10) 0.0006(9) -0.0075(10)
O7 0.0100(10) 0.0222(12) 0.0107(10) 0.0030(9) 0.0003(8) 0.0006(8)
O10 0.0077(9) 0.0099(9) 0.0106(9) 0.0011(7) 0.0017(7) -0.0012(7)
Cu4A 0.136(5) 0.0087(6) 0.0131(6) -0.0014(4) -0.0031(9) -0.0060(8)
Cu4B 0.090(4) 0.0108(8) 0.0070(6) 0.0008(5) 0.0039(9) 0.0168(11)

loop_
_atom_type_symbol
_atom_type_description
_atom_type_scat_dispersion_real
_atom_type_scat_dispersion_imag
_atom_type_scat_source
O O 0.0106 0.0060 'International Tables Vol C Tables 4.2.6.8 and 6.1.1.4'
Cu Cu 0.3201 1.2651 'International Tables Vol C Tables 4.2.6.8 and 6.1.1.4'
Mo Mo -1.6832 0.6857 'International Tables Vol C Tables 4.2.6.8 and 6.1.1.4'

loop_
_geom_angle_atom_site_label_1
_geom_angle_atom_site_label_2
_geom_angle_atom_site_label_3
_geom_angle
_geom_angle_site_symmetry_1
_geom_angle_site_symmetry_3
O9 Cu1 O3 92.98(11) . .
O9 Cu1 O4 164.51(10) . 3
O3 Cu1 O4 98.13(10) . 3
O9 Cu1 O2 85.85(10) . .
O3 Cu1 O2 171.40(11) . .
O4 Cu1 O2 81.55(10) 3 .
O9 Cu1 O6 98.07(10) . .
O3 Cu1 O6 95.92(10) . .
O4 Cu1 O6 91.50(10) 3 .
O2 Cu1 O6 92.68(9) . .
O9 Cu1 O10 86.05(9) . 3_655
O3 Cu1 O10 83.67(10) . 3_655
O4 Cu1 O10 84.50(9) 3 3_655
O2 Cu1 O10 87.75(9) . 3_655
O6 Cu1 O10 175.88(9) . 3_655
O9 Cu1 Cu2 125.49(7) . 3
O3 Cu1 Cu2 139.09(8) . 3
O4 Cu1 Cu2 41.48(7) 3 3
O2 Cu1 Cu2 40.08(7) . 3
O6 Cu1 Cu2 92.11(6) . 3
O10 Cu1 Cu2 85.57(6) 3_655 3
O10 Cu2 O1 95.68(11) . .
O10 Cu2 O2 164.20(10) . 3_545
O1 Cu2 O2 96.15(10) . 3_545
O10 Cu2 O4 85.40(10) . .
O1 Cu2 O4 170.95(10) . .
O2 Cu2 O4 81.29(9) 3_545 .
O10 Cu2 O6 94.10(10) . .
O1 Cu2 O6 100.65(10) . .
O2 Cu2 O6 93.96(10) 3_545 .
O4 Cu2 O6 88.21(10) . .
O10 Cu2 O9 85.56(9) . 3_645
O1 Cu2 O9 82.82(9) . 3_645
O2 Cu2 O9 85.58(9) 3_545 3_645
O4 Cu2 O9 88.32(9) . 3_645
O6 Cu2 O9 176.53(9) . 3_645
O10 Cu2 Cu1 124.94(8) . 3_545
O1 Cu2 Cu1 136.50(8) . 3_545
O2 Cu2 Cu1 41.14(7) 3_545 3_545
O4 Cu2 Cu1 40.16(6) . 3_545
O6 Cu2 Cu1 92.04(6) . 3_545
O9 Cu2 Cu1 85.34(6) 3_645 3_545
O1 Cu3 O7 155.57(10) . 4_456
O1 Cu3 O5 121.91(10) . 2_565
O7 Cu3 O5 82.26(11) 4_456 2_565
O1 Cu3 O5 91.02(10) . 3_545
O7 Cu3 O5 81.55(10) 4_456 3_545
O5 Cu3 O5 112.45(7) 2_565 3_545
O1 Cu3 O3 90.37(10) . .
O7 Cu3 O3 88.48(10) 4_456 .
O5 Cu3 O3 84.57(10) 2_565 .
O5 Cu3 O3 158.66(10) 3_545 .
O12 Mo1 O6 110.53(13) 3_645 1_655
O12 Mo1 O10 110.80(12) 3_645 .
O6 Mo1 O10 109.29(12) 1_655 .
O12 Mo1 O9 109.22(12) 3_645 .
O6 Mo1 O9 108.78(12) 1_655 .
O10 Mo1 O9 108.16(11) . .
O7 Mo2 O11 109.27(13) . 2
O7 Mo2 O3 108.46(13) . 4_456
O11 Mo2 O3 112.40(13) 2 4_456
O7 Mo2 O4 105.03(12) . 2
O11 Mo2 O4 110.46(13) 2 2
O3 Mo2 O4 110.93(11) 4_456 2
O8 Mo3 O5 109.49(13) . .
O8 Mo3 O1 114.86(12) . 3_655
O5 Mo3 O1 108.87(13) . 3_655
O8 Mo3 O2 108.77(12) . .
O5 Mo3 O2 104.73(12) . .
O1 Mo3 O2 109.64(11) 3_655 .
Mo3 O1 Cu2 121.50(13) 3_645 .
Mo3 O1 Cu3 128.20(13) 3_645 .
Cu2 O1 Cu3 110.23(12) . .
Mo3 O2 Cu2 134.48(13) . 3
Mo3 O2 Cu1 118.81(12) . .
Cu2 O2 Cu1 98.78(10) 3 .
Mo2 O3 Cu1 122.58(14) 4_556 .
Mo2 O3 Cu3 123.32(13) 4_556 .
Cu1 O3 Cu3 113.46(11) . .
Mo2 O4 Cu1 130.87(13) 2_554 3_545
Mo2 O4 Cu2 119.10(12) 2_554 .
Cu1 O4 Cu2 98.37(10) 3_545 .
Mo3 O5 Cu3 121.15(14) . 2_564
Mo3 O5 Cu3 126.66(14) . 3
Cu3 O5 Cu3 101.96(12) 2_564 3
Mo1 O6 Cu1 117.67(13) 1_455 .
Mo1 O6 Cu2 116.18(13) 1_455 .
Cu1 O6 Cu2 118.09(10) . .
Mo3 O8 Cu4A 168.3(2) . .
Mo3 O8 Cu4B 135.12(16) . .
Cu4A O8 Cu4B 34.06(11) . .
Mo3 O8 Cu4B 159.11(16) . 4
Cu4A O8 Cu4B 31.25(10) . 4
Cu4B O8 Cu4B 65.29(8) . 4
Mo1 O9 Cu1 134.31(14) . .
Mo1 O9 Cu2 118.85(12) . 3_655
Cu1 O9 Cu2 94.12(10) . 3_655
Mo1 O12 Cu4A 161.1(2) 3_655 2_565
Mo1 O12 Cu4B 126.34(16) 3_655 2_565
Cu4A O12 Cu4B 35.24(11) 2_565 2_565
Mo1 O12 Cu4B 163.49(19) 3_655 3
Cu4A O12 Cu4B 35.25(10) 2_565 3
Cu4B O12 Cu4B 70.17(8) 2_565 3
Mo2 O11 Cu4A 165.1(2) 2_554 .
Mo2 O11 Cu4B 157.1(2) 2_554 4
Cu4A O11 Cu4B 36.26(11) . 4
Mo2 O11 Cu4B 130.87(18) 2_554 .
Cu4A O11 Cu4B 36.01(12) . .
Cu4B O11 Cu4B 71.84(10) 4 .
Mo2 O7 Cu3 137.01(15) . 4_556
Mo1 O10 Cu2 139.79(15) . .
Mo1 O10 Cu1 116.53(11) . 3_645
Cu2 O10 Cu1 94.27(9) . 3_645
Cu4B Cu4A Cu4B 166.59(13) . 4
Cu4B Cu4A O11 86.96(18) . .
Cu4B Cu4A O11 86.46(16) 4 .
Cu4B Cu4A O8 92.40(19) . .
Cu4B Cu4A O8 100.77(17) 4 .
O11 Cu4A O8 130.14(15) . .
Cu4B Cu4A O12 85.43(16) . 2_564
Cu4B Cu4A O12 85.70(15) 4 2_564
O11 Cu4A O12 109.11(14) . 2_564
O8 Cu4A O12 120.55(14) . 2_564
Cu4B Cu4A Cu4A 169.50(17) . 4
Cu4B Cu4A Cu4A 2.92(8) 4 4
O11 Cu4A Cu4A 88.03(16) . 4
O8 Cu4A Cu4A 97.88(15) . 4
O12 Cu4A Cu4A 87.50(15) 2_564 4
Cu4B Cu4A Cu4A 2.93(8) . 4_455
Cu4B Cu4A Cu4A 163.66(13) 4 4_455
O11 Cu4A Cu4A 85.40(16) . 4_455
O8 Cu4A Cu4A 95.30(15) . 4_455
O12 Cu4A Cu4A 83.63(14) 2_564 4_455
Cu4A Cu4A Cu4A 166.58(13) 4 4_455
Cu4A Cu4B Cu4A 174.16(16) . 4_455
Cu4A Cu4B O11 125.70(19) . 4_455
Cu4A Cu4B O11 57.27(13) 4_455 4_455
Cu4A Cu4B O11 57.02(14) . .
Cu4A Cu4B O11 119.72(16) 4_455 .
O11 Cu4B O11 176.06(16) 4_455 .
Cu4A Cu4B O12 59.33(13) . 2_564
Cu4A Cu4B O12 116.95(15) 4_455 2_564
O11 Cu4B O12 91.49(12) 4_455 2_564
O11 Cu4B O12 87.86(14) . 2_564
Cu4A Cu4B O12 124.43(18) . 3_545
Cu4A Cu4B O12 59.06(13) 4_455 3_545
O11 Cu4B O12 87.86(14) 4_455 3_545
O11 Cu4B O12 92.48(12) . 3_545
O12 Cu4B O12 175.45(18) 2_564 3_545
Cu4A Cu4B O8 53.54(15) . .
Cu4A Cu4B O8 132.24(14) 4_455 .
O11 Cu4B O8 87.53(13) 4_455 .
O11 Cu4B O8 96.37(16) . .
O12 Cu4B O8 92.73(15) 2_564 .
O12 Cu4B O8 91.74(12) 3_545 .
Cu4A Cu4B O8 126.23(15) . 4_455
Cu4A Cu4B O8 47.98(12) 4_455 4_455
O11 Cu4B O8 92.39(16) 4_455 4_455
O11 Cu4B O8 83.70(12) . 4_455
O12 Cu4B O8 86.83(11) 2_564 4_455
O12 Cu4B O8 88.70(15) 3_545 4_455
O8 Cu4B O8 179.55(13) . 4_455
Cu4A Cu4B Cu4B 6.72(7) . 4
Cu4A Cu4B Cu4B 167.44(15) 4_455 4
O11 Cu4B Cu4B 128.39(16) 4_455 4
O11 Cu4B Cu4B 53.95(11) . 4
O12 Cu4B Cu4B 55.05(11) 2_564 4
O12 Cu4B Cu4B 128.41(15) 3_545 4
O8 Cu4B Cu4B 60.15(12) . 4
O8 Cu4B Cu4B 119.61(12) 4_455 4
Cu4A Cu4B Cu4B 179.1(2) . 4_455
Cu4A Cu4B Cu4B 6.70(7) 4_455 4_455
O11 Cu4B Cu4B 54.21(12) 4_455 4_455
O11 Cu4B Cu4B 123.11(16) . 4_455
O12 Cu4B Cu4B 121.48(15) 2_564 4_455
O12 Cu4B Cu4B 54.78(11) 3_545 4_455
O8 Cu4B Cu4B 125.67(13) . 4_455
O8 Cu4B Cu4B 54.56(12) 4_455 4_455
Cu4B Cu4B Cu4B 174.14(16) 4 4_455

loop_
_geom_bond_atom_site_label_1
_geom_bond_atom_site_label_2
_geom_bond_distance
_geom_bond_site_symmetry_2
Cu1 O9 1.947(2) .
Cu1 O3 1.947(3) .
Cu1 O4 1.959(2) 3
Cu1 O2 2.000(2) .
Cu1 O6 2.252(3) .
Cu1 O10 2.410(2) 3_655
Cu1 Cu2 3.0053(5) 3
Cu2 O10 1.955(2) .
Cu2 O1 1.955(2) .
Cu2 O2 1.958(2) 3_545
Cu2 O4 2.012(2) .
Cu2 O6 2.282(3) .
Cu2 O9 2.421(3) 3_645
Cu2 Cu1 3.0053(5) 3_545
Cu3 O1 2.022(2) .
Cu3 O7 2.082(3) 4_456
Cu3 O5 2.202(3) 2_565
Cu3 O5 2.219(3) 3_545
Cu3 O3 2.243(3) .
Mo1 O12 1.731(3) 3_645
Mo1 O6 1.770(2) 1_655
Mo1 O10 1.791(2) .
Mo1 O9 1.795(2) .
Mo2 O7 1.736(3) .
Mo2 O11 1.739(3) 2
Mo2 O3 1.800(3) 4_456
Mo2 O4 1.838(2) 2
Mo3 O8 1.731(3) .
Mo3 O5 1.749(3) .
Mo3 O1 1.824(2) 3_655
Mo3 O2 1.836(2) .
O1 Mo3 1.824(2) 3_645
O2 Cu2 1.958(2) 3
O3 Mo2 1.800(3) 4_556
O4 Mo2 1.838(2) 2_554
O4 Cu1 1.959(2) 3_545
O5 Cu3 2.202(3) 2_564
O5 Cu3 2.219(3) 3
O6 Mo1 1.770(2) 1_455
O8 Cu4A 1.806(3) .
O8 Cu4B 2.244(4) .
O8 Cu4B 2.389(4) 4
O9 Cu2 2.421(3) 3_655
O12 Mo1 1.731(3) 3_655
O12 Cu4A 1.875(3) 2_565
O12 Cu4B 2.173(4) 2_565
O12 Cu4B 2.180(3) 3
O11 Mo2 1.739(3) 2_554
O11 Cu4A 1.794(3) .
O11 Cu4B 2.129(4) 4
O11 Cu4B 2.136(4) .
O7 Cu3 2.082(3) 4_556
O10 Cu1 2.410(2) 3_645
Cu4A Cu4B 1.258(3) .
Cu4A Cu4B 1.261(3) 4
Cu4A O12 1.875(3) 2_564
Cu4A Cu4A 2.5158(3) 4
Cu4A Cu4A 2.5158(3) 4_455
Cu4B Cu4A 1.262(3) 4_455
Cu4B O11 2.129(4) 4_455
Cu4B O12 2.173(4) 2_564
Cu4B O12 2.180(3) 3_545
Cu4B O8 2.389(4) 4_455
Cu4B Cu4B 2.50186(19) 4
Cu4B Cu4B 2.50189(19) 4_455
